data_1527046
loop_
_publ_author_name
'Zhuravleva, M.A.'
'Rangan, K.K.'
'Lane, M.'
'Brazis, P.'
'Kannewurf, C.R.'
'Kanatzidis, M.G.'

_publ_section_title
;
 Flux synthesis, structure and physical properties of new pseudo-binary RE
 Al3-x Gex compounds
;
_journal_name_full 'Journal of Alloys Compd.'
_journal_page_first 137
_journal_page_last 145
_journal_volume 316
_journal_year 2001
_chemical_formula_sum 'Al2.817 Gd Ge0.183'
_chemical_name_systematic 'Gd Al2.817 Ge0.183'
_space_group_IT_number 194
_symmetry_space_group_name_Hall '-P 6c 2c'
_symmetry_space_group_name_H-M 'P 63/m m c'
_cell_angle_alpha 90
_cell_angle_beta 90
_cell_angle_gamma 120
_cell_formula_units_Z 2
_cell_length_a 6.3115
_cell_length_b 6.3115
_cell_length_c 4.6052
_cell_volume 158.871
_citation_journal_id_ASTM JALCEU
_cod_data_source_file Zhuravleva_JALCEU_2001_1165.cif
_cod_data_source_block Al2.817Gd1Ge0.183
_cod_original_cell_volume 158.8709
_cod_original_formula_sum 'Al2.817 Gd1 Ge0.183'
_cod_database_code 1527046

loop_
_symmetry_equiv_pos_as_xyz
x,y,z
x-y,x,z+1/2
-y,x-y,z
-x,-y,z+1/2
-x+y,-x,z
y,-x+y,z+1/2
-y,-x,-z+1/2
x-y,-y,-z
x,x-y,-z+1/2
y,x,-z
-x+y,y,-z+1/2
-x,-x+y,-z
-x,-y,-z
-x+y,-x,-z-1/2
y,-x+y,-z
x,y,-z-1/2
x-y,x,-z
-y,x-y,-z-1/2
y,x,z-1/2
-x+y,y,z
-x,-x+y,z-1/2
-y,-x,z
x-y,-y,z-1/2
x,x-y,z

loop_
_atom_site_label
_atom_site_type_symbol
_atom_site_fract_x
_atom_site_fract_y
_atom_site_fract_z
_atom_site_occupancy
_atom_site_U_iso_or_equiv
Al1 Al 0.1443 0.2886 0.25 0.939 0.0
Gd1 Gd 0.3333 0.6667 0.75 1 0.0
Ge1 Ge 0.1443 0.2886 0.25 0.061 0.0
